data_8100589
loop_
_publ_author_name
'Kaiser, J. W.'
'Jeitschko, W.'

_publ_section_title
;
Crystal structure of the new barium zinc silicate Ba~2~ZnSi~2~O~7~
;
_journal_issue 1
_journal_name_full 'Zeitschrift f\"ur Kristallographie - New Crystal Structures'
_journal_page_first 25
_journal_page_last 26
_journal_volume 217
_journal_year 2002
_chemical_formula_structural 'Ba2 Zn Si2 O7'
_chemical_formula_sum 'Ba2 O7 Si2 Zn'
_chemical_formula_weight 508.23
_space_group_IT_number 15
_symmetry_cell_setting monoclinic
_symmetry_space_group_name_Hall '-C 2yc'
_symmetry_space_group_name_H-M 'C 1 2/c 1'
_cell_angle_alpha 90.00
_cell_angle_beta 111.30(3)
_cell_angle_gamma 90.00
_cell_formula_units_Z 4
_cell_length_a 8.434(2)
_cell_length_b 10.722(2)
_cell_length_c 8.436(2)
_cell_measurement_temperature 293(2)
_cell_volume 710.8(3)
_diffrn_ambient_temperature 293(2)
_exptl_crystal_density_diffrn 4.750
_cod_original_sg_symbol_H-M 'C 2/c'
_cod_database_code 8100589

loop_
_symmetry_equiv_pos_as_xyz
'x, y, z'
'-x, y, -z+1/2'
'x+1/2, y+1/2, z'
'-x+1/2, y+1/2, -z+1/2'
'-x, -y, -z'
'x, -y, z-1/2'
'-x+1/2, -y+1/2, -z'
'x+1/2, -y+1/2, z-1/2'

loop_
_atom_site_label
_atom_site_type_symbol
_atom_site_fract_x
_atom_site_fract_y
_atom_site_fract_z
_atom_site_U_iso_or_equiv
_atom_site_adp_type
_atom_site_occupancy
_atom_site_symmetry_multiplicity
_atom_site_calc_flag
_atom_site_refinement_flags
_atom_site_disorder_assembly
_atom_site_disorder_group
Ba1 Ba 0.225995(10) 0.042667(7) 0.473812(9) 0.00832(2) Uani 1 8 d . . .
Zn1 Zn 0.0000 0.74136(2) 0.2500 0.00801(4) Uani 1 4 d S . .
Si1 Si 0.11403(5) 0.28212(4) 0.13705(4) 0.00608(7) Uani 1 8 d . . .
O1 O 0.10987(13) 0.13270(10) 0.13214(12) 0.0107(2) Uani 1 8 d . . .
O2 O 0.30020(12) 0.34311(10) 0.23444(12) 0.00931(19) Uani 1 8 d . . .
O3 O 0.47162(13) 0.14722(10) 0.04391(11) 0.0098(2) Uani 1 8 d . . .
O4 O 0.0000 0.33324(15) 0.2500 0.0115(3) Uani 1 4 d S . .

loop_
_atom_site_aniso_label
_atom_site_aniso_U_11
_atom_site_aniso_U_22
_atom_site_aniso_U_33
_atom_site_aniso_U_23
_atom_site_aniso_U_13
_atom_site_aniso_U_12
Ba1 0.00942(3) 0.00676(3) 0.00904(2) -0.00050(2) 0.00367(2) 0.00002(2)
Zn1 0.00859(8) 0.00787(9) 0.00758(6) 0.000 0.00295(6) 0.000
Si1 0.00695(12) 0.00529(13) 0.00638(10) -0.00022(10) 0.00289(9) -0.00014(12)
O1 0.0139(4) 0.0060(4) 0.0137(3) 0.0003(3) 0.0068(3) 0.0005(3)
O2 0.0068(3) 0.0086(4) 0.0109(3) -0.0011(3) 0.0013(3) -0.0009(3)
O3 0.0126(4) 0.0086(4) 0.0071(3) -0.0005(3) 0.0022(3) 0.0004(3)
O4 0.0154(5) 0.0098(6) 0.0139(4) 0.000 0.0109(4) 0.000

loop_
_geom_bond_atom_site_label_1
_geom_bond_atom_site_label_2
_geom_bond_distance
_geom_bond_site_symmetry_2
_geom_bond_publ_flag
Ba1 O1 2.6887(12) 6_556 ?
Ba1 O2 2.7260(11) 4_545 ?
Ba1 O3 2.8100(12) 6_556 ?
Ba1 O1 2.8135(13) 2 ?
Ba1 O2 2.8287(12) 7_556 ?
Ba1 O3 2.8391(13) 2_655 ?
Ba1 O1 2.8545(12) . ?
Ba1 O4 2.9373(12) 7_556 ?
Ba1 Si1 3.3788(6) 4_545 ?
Ba1 Si1 3.5864(10) 8_556 ?
Ba1 Si1 3.5929(9) 7_556 ?
Ba1 Si1 3.6885(8) . ?
Ba1 Si1 3.7070(8) 2 ?
Ba1 O4 3.7802(15) . ?
Ba1 Zn1 3.8756(7) 1_545 ?
Ba1 O2 3.9705(12) . ?
Ba1 Si1 3.9823(7) 6_556 ?
Ba1 Zn1 4.0163(9) 7_556 ?
Ba1 O2 4.0353(15) 3_445 ?
Ba1 Zn1 4.0760(8) 3_545 ?
Zn1 O3 1.9484(11) 3_455 ?
Zn1 O3 1.9484(11) 4 ?
Zn1 O2 1.9714(11) 4 ?
Zn1 O2 1.9714(11) 3_455 ?
Zn1 Si1 3.0607(10) 5_565 ?
Zn1 Si1 3.0607(10) 6_566 ?
Zn1 Si1 3.0728(10) 4 ?
Zn1 Si1 3.0728(10) 3_455 ?
Zn1 O1 3.2856(14) 3_455 ?
Zn1 O1 3.2856(14) 4 ?
Zn1 O1 3.3022(13) 6_566 ?
Zn1 O1 3.3022(13) 5_565 ?
Zn1 Ba1 3.8756(7) 2_565 ?
Zn1 Ba1 3.8756(7) 1_565 ?
Zn1 Ba1 4.0163(9) 8_455 ?
Zn1 Ba1 4.0163(9) 7_556 ?
Zn1 O3 4.0288(17) 6_566 ?
Zn1 O3 4.0288(17) 5_565 ?
Zn1 O2 4.0515(17) 5_565 ?
Zn1 O2 4.0515(17) 6_566 ?
Si1 O1 1.6026(11) . ?
Si1 O3 1.6203(11) 7 ?
Si1 O2 1.6220(11) . ?
Si1 O4 1.6730(8) . ?
Si1 Zn1 3.0607(10) 5_565 ?
Si1 Zn1 3.0728(10) 3_545 ?
Si1 Si1 3.1614(11) 2 ?
Si1 Ba1 3.3788(6) 4 ?
Si1 O1 3.5489(14) 2 ?
Si1 Ba1 3.5864(10) 8_455 ?
Si1 Ba1 3.5929(9) 7_556 ?
Si1 O3 3.6778(14) . ?
Si1 Ba1 3.7070(8) 2 ?
Si1 O2 3.7140(14) 7 ?
Si1 O2 3.7166(16) 8_455 ?
Si1 O3 3.8360(17) 2_655 ?
Si1 Si1 3.8645(12) 7 ?
Si1 O1 3.9058(15) 7 ?
Si1 Ba1 3.9823(7) 6 ?
O1 O4 2.6721(17) . ?
O1 Ba1 2.6886(12) 6 ?
O1 O2 2.7212(15) . ?
O1 O3 2.7395(15) 7 ?
O1 Ba1 2.8135(13) 2 ?
O1 O1 3.173(2) 2 ?
O1 Zn1 3.2856(14) 3_545 ?
O1 O2 3.2959(16) 4_545 ?
O1 Zn1 3.3022(13) 5_565 ?
O1 O3 3.3965(18) . ?
O1 O2 3.4321(19) 8_455 ?
O1 O2 3.4510(17) 7 ?
O1 Si1 3.5489(14) 2 ?
O1 O3 3.598(2) 2_655 ?
O1 O1 3.674(2) 5 ?
O1 Si1 3.9058(15) 7 ?
O1 O2 4.3410(17) 3_445 ?
O1 O4 4.4438(17) 3_545 ?
O2 Zn1 1.9714(11) 3_545 ?
O2 O4 2.5847(12) . ?
O2 O3 2.6209(16) 7 ?
O2 Ba1 2.7260(11) 4 ?
O2 Ba1 2.8287(12) 7_556 ?
O2 O3 2.9995(15) 2_655 ?
O2 O3 3.2822(16) . ?
O2 O2 3.284(2) 2_655 ?
O2 O1 3.2959(16) 4 ?
O2 O1 3.4320(19) 8_556 ?
O2 O1 3.4510(17) 7 ?
O2 Si1 3.7140(14) 7 ?
O2 Si1 3.7166(16) 8_556 ?
O2 Ba1 4.0353(15) 3 ?
O2 Zn1 4.0515(17) 5_565 ?
O2 Si1 4.0695(15) 2 ?
O2 O3 4.2024(16) 3_455 ?
O3 Si1 1.6203(11) 7 ?
O3 Zn1 1.9484(11) 3_545 ?
O3 O4 2.5846(12) 7 ?
O3 O2 2.6209(16) 7 ?
O3 O1 2.7395(15) 7 ?
O3 Ba1 2.8100(12) 6 ?
O3 Ba1 2.8390(13) 2_655 ?
O3 O2 2.9995(15) 2_655 ?
O3 O3 3.317(2) 5_655 ?
O3 O3 3.333(2) 2_655 ?
O3 O1 3.598(2) 2_655 ?
O3 O4 3.7565(19) 3_545 ?
O3 Si1 3.8360(17) 2_655 ?
O3 Zn1 4.0288(17) 5_565 ?
O3 Si1 4.0864(13) 3_545 ?
O3 Si1 4.0978(15) 8 ?
O3 Ba1 4.1146(13) 8 ?
O4 Si1 1.6731(8) 2 ?
O4 O2 2.5847(12) 2 ?
O4 O3 2.5846(12) 8_456 ?
O4 O3 2.5846(12) 7 ?
O4 O1 2.6721(17) 2 ?
O4 Ba1 2.9373(12) 8_455 ?
O4 Ba1 2.9373(12) 7_556 ?
O4 O3 3.7565(19) 4 ?
O4 O3 3.7565(19) 3_455 ?
O4 Ba1 3.7802(15) 2 ?
O4 Ba1 4.1373(12) 4 ?
O4 Ba1 4.1373(12) 3_455 ?
O4 Zn1 4.2932(10) 5_565 ?
O4 Zn1 4.2932(10) 5_566 ?
O4 Zn1 4.3306(10) 3_445 ?
O4 Zn1 4.3306(10) 3_545 ?
